data_4025293
loop_
_publ_author_name
'Hu Cui'
'Novruz G. Akhmedov'
'Jeffrey L. Petersen'
'Kung K. Wang'

_publ_section_title
;
 Synthesis of a Basket-Shaped C56H38 Hydrocarbon as a Precursor toward an
 End-Cap Template for Carbon [6,6]Nanotubes
;
_journal_name_full 'Journal of Organic Chemistry'
_journal_page_first 2050
_journal_page_last 2056
_journal_paper_doi 10.1021/jo100132v
_journal_volume 75
_journal_year 2010
_chemical_formula_sum 'C26 H18 O4'
_chemical_formula_weight 394.40
_chemical_name_systematic
; 
 ? 
;
_space_group_IT_number 2
_symmetry_cell_setting triclinic
_symmetry_space_group_name_Hall '-P 1'
_symmetry_space_group_name_H-M 'P -1'
_atom_sites_solution_hydrogens geom
_atom_sites_solution_primary direct
_atom_sites_solution_secondary difmap
_audit_creation_method SHELXL-97
_cell_angle_alpha 75.654(2)
_cell_angle_beta 80.148(2)
_cell_angle_gamma 67.897(2)
_cell_formula_units_Z 2
_cell_length_a 8.2648(9)
_cell_length_b 9.2931(10)
_cell_length_c 14.3522(15)
_cell_measurement_reflns_used 5051
_cell_measurement_temperature 293(2)
_cell_measurement_theta_max 27.54
_cell_measurement_theta_min 2.41
_cell_volume 985.74(18)
_computing_structure_refinement 'SHELXL-97 (Sheldrick, 1997)'
_computing_structure_solution 'SHELXS-97 (Sheldrick, 1990)'
_diffrn_ambient_temperature 293(2)
_diffrn_measured_fraction_theta_full 0.954
_diffrn_measured_fraction_theta_max 0.954
_diffrn_radiation_monochromator graphite
_diffrn_radiation_source 'fine-focus sealed tube'
_diffrn_radiation_type MoK\a
_diffrn_radiation_wavelength 0.71073
_diffrn_reflns_av_R_equivalents 0.0295
_diffrn_reflns_av_sigmaI/netI 0.0573
_diffrn_reflns_limit_h_max 10
_diffrn_reflns_limit_h_min -10
_diffrn_reflns_limit_k_max 11
_diffrn_reflns_limit_k_min -12
_diffrn_reflns_limit_l_max 18
_diffrn_reflns_limit_l_min -18
_diffrn_reflns_number 6866
_diffrn_reflns_theta_full 27.56
_diffrn_reflns_theta_max 27.56
_diffrn_reflns_theta_min 2.41
_diffrn_standards_decay_% none
_exptl_absorpt_coefficient_mu 0.089
_exptl_absorpt_correction_type semi-empirical
_exptl_absorpt_process_details SADABS
_exptl_crystal_colour colorless
_exptl_crystal_density_diffrn 1.329
_exptl_crystal_density_method 'not measured'
_exptl_crystal_F_000 412
_exptl_crystal_size_max 0.40
_exptl_crystal_size_mid 0.32
_exptl_crystal_size_min 0.28
_refine_diff_density_max 0.286
_refine_diff_density_min -0.181
_refine_diff_density_rms 0.051
_refine_ls_extinction_method none
_refine_ls_goodness_of_fit_ref 1.052
_refine_ls_hydrogen_treatment riding
_refine_ls_matrix_type full
_refine_ls_number_parameters 277
_refine_ls_number_reflns 4340
_refine_ls_number_restraints 0
_refine_ls_restrained_S_all 1.052
_refine_ls_R_factor_all 0.0585
_refine_ls_R_factor_gt 0.0513
_refine_ls_shift/su_max 0.000
_refine_ls_shift/su_mean 0.000
_refine_ls_structure_factor_coef Fsqd
_refine_ls_weighting_details 'calc w=1/[\s^2^(Fo^2^)+(0.0843P)^2^+0.1259P] where P=(Fo^2^+2Fc^2^)/3'
_refine_ls_weighting_scheme calc
_refine_ls_wR_factor_gt 0.1431
_refine_ls_wR_factor_ref 0.1521
_reflns_number_gt 3668
_reflns_number_total 4340
_reflns_threshold_expression >2sigma(I)
_cod_data_source_file jo100132v_si_004.cif
_cod_data_source_block hc7ccd
_cod_database_code 4025293

loop_
_symmetry_equiv_pos_as_xyz
'x, y, z'
'-x, -y, -z'

loop_
_atom_site_label
_atom_site_type_symbol
_atom_site_fract_x
_atom_site_fract_y
_atom_site_fract_z
_atom_site_U_iso_or_equiv
_atom_site_adp_type
_atom_site_occupancy
_atom_site_symmetry_multiplicity
_atom_site_calc_flag
_atom_site_refinement_flags
_atom_site_disorder_assembly
_atom_site_disorder_group
O1 O 0.40663(16) 0.69038(14) 0.01758(7) 0.0500(3) Uani 1 1 d . . .
O2 O 0.75358(15) 0.47485(14) 0.06177(7) 0.0452(3) Uani 1 1 d . . .
H2O H 0.6964 0.4267 0.0504 0.083(8) Uiso 1 1 calc R . .
O3 O 0.73543(16) 0.92544(14) 0.39805(8) 0.0495(3) Uani 1 1 d . . .
O4 O 0.36098(16) 1.03514(13) 0.41383(8) 0.0488(3) Uani 1 1 d . . .
H4O H 0.3446 1.0190 0.4729 0.080(7) Uiso 1 1 calc R . .
C1 C 0.60096(18) 0.64070(16) 0.32752(9) 0.0326(3) Uani 1 1 d . . .
H1 H 0.6464 0.5325 0.3652 0.039 Uiso 1 1 calc R . .
C2 C 0.55993(18) 0.76430(16) 0.39393(9) 0.0338(3) Uani 1 1 d . . .
C3 C 0.37275(19) 0.89974(17) 0.38105(10) 0.0377(3) Uani 1 1 d . . .
C4 C 0.34227(18) 0.95094(16) 0.27447(10) 0.0359(3) Uani 1 1 d . . .
C5 C 0.2882(2) 1.10530(18) 0.22302(11) 0.0454(4) Uani 1 1 d . . .
H5 H 0.2633 1.1884 0.2545 0.055 Uiso 1 1 calc R . .
C6 C 0.2705(2) 1.13773(19) 0.12391(12) 0.0513(4) Uani 1 1 d . . .
H6 H 0.2319 1.2425 0.0907 0.062 Uiso 1 1 calc R . .
C7 C 0.3093(2) 1.01675(19) 0.07454(11) 0.0451(4) Uani 1 1 d . . .
H7 H 0.2983 1.0385 0.0086 0.054 Uiso 1 1 calc R . .
C8 C 0.36543(18) 0.86115(17) 0.12686(9) 0.0356(3) Uani 1 1 d . . .
C9 C 0.37727(17) 0.82998(16) 0.22529(9) 0.0326(3) Uani 1 1 d . . .
C10 C 0.45022(17) 0.65776(16) 0.26994(9) 0.0322(3) Uani 1 1 d . . .
H10 H 0.3597 0.6254 0.3138 0.039 Uiso 1 1 calc R . .
C11 C 0.50184(18) 0.57289(16) 0.18137(9) 0.0341(3) Uani 1 1 d . . .
C12 C 0.42431(18) 0.70866(17) 0.09590(9) 0.0362(3) Uani 1 1 d . . .
C13 C 0.70851(18) 0.49855(16) 0.15809(9) 0.0356(3) Uani 1 1 d . . .
C14 C 0.79431(17) 0.61122(16) 0.17003(9) 0.0333(3) Uani 1 1 d . . .
C15 C 0.91592(18) 0.66026(18) 0.10380(10) 0.0384(3) Uani 1 1 d . . .
H15 H 0.9569 0.6183 0.0482 0.046 Uiso 1 1 calc R . .
C16 C 0.97723(19) 0.7725(2) 0.12013(11) 0.0434(3) Uani 1 1 d . . .
H16 H 1.0595 0.8032 0.0752 0.052 Uiso 1 1 calc R . .
C17 C 0.9187(2) 0.8390(2) 0.20152(11) 0.0435(3) Uani 1 1 d . . .
H17 H 0.9588 0.9146 0.2115 0.052 Uiso 1 1 calc R . .
C18 C 0.79726(19) 0.78825(17) 0.26780(10) 0.0367(3) Uani 1 1 d . . .
C19 C 0.74004(17) 0.67416(16) 0.25327(9) 0.0330(3) Uani 1 1 d . . .
C20 C 0.70242(19) 0.84116(17) 0.35699(9) 0.0366(3) Uani 1 1 d . . .
C21 C 0.5801(2) 0.68454(19) 0.50042(10) 0.0449(4) Uani 1 1 d . . .
H21A H 0.6978 0.6114 0.5076 0.067 Uiso 1 1 calc R . .
H21B H 0.4995 0.6285 0.5224 0.067 Uiso 1 1 calc R . .
H21C H 0.5555 0.7638 0.5380 0.067 Uiso 1 1 calc R . .
C22 C 0.2344(2) 0.8374(2) 0.43353(11) 0.0458(4) Uani 1 1 d . . .
C23 C 0.1193(3) 0.7955(3) 0.47531(14) 0.0658(5) Uani 1 1 d . . .
H23 H 0.0282 0.7624 0.5083 0.079 Uiso 1 1 calc R . .
C24 C 0.4166(2) 0.44739(19) 0.19488(11) 0.0443(4) Uani 1 1 d . . .
H24A H 0.2914 0.4967 0.2024 0.066 Uiso 1 1 calc R . .
H24B H 0.4556 0.3677 0.2514 0.066 Uiso 1 1 calc R . .
H24C H 0.4494 0.3992 0.1393 0.066 Uiso 1 1 calc R . .
C25 C 0.7776(2) 0.34779(18) 0.22724(11) 0.0443(3) Uani 1 1 d . . .
C26 C 0.8327(3) 0.2279(2) 0.28347(14) 0.0588(4) Uani 1 1 d . . .
H26 H 0.8760 0.1336 0.3277 0.071 Uiso 1 1 calc R . .

loop_
_atom_site_aniso_label
_atom_site_aniso_U_11
_atom_site_aniso_U_22
_atom_site_aniso_U_33
_atom_site_aniso_U_23
_atom_site_aniso_U_13
_atom_site_aniso_U_12
O1 0.0633(7) 0.0611(7) 0.0363(5) -0.0244(5) -0.0050(5) -0.0241(6)
O2 0.0510(6) 0.0588(7) 0.0381(5) -0.0305(5) 0.0084(4) -0.0251(5)
O3 0.0630(7) 0.0620(7) 0.0436(6) -0.0272(5) 0.0026(5) -0.0370(6)
O4 0.0686(7) 0.0461(6) 0.0411(6) -0.0270(5) 0.0005(5) -0.0212(5)
C1 0.0409(7) 0.0347(6) 0.0277(6) -0.0136(5) 0.0004(5) -0.0165(5)
C2 0.0446(7) 0.0379(7) 0.0268(6) -0.0148(5) 0.0016(5) -0.0199(6)
C3 0.0458(8) 0.0416(7) 0.0329(6) -0.0210(6) 0.0032(5) -0.0177(6)
C4 0.0403(7) 0.0387(7) 0.0345(7) -0.0172(5) 0.0008(5) -0.0156(6)
C5 0.0535(9) 0.0387(7) 0.0478(8) -0.0179(6) -0.0056(7) -0.0138(6)
C6 0.0635(10) 0.0390(8) 0.0494(9) -0.0085(6) -0.0124(7) -0.0127(7)
C7 0.0523(9) 0.0488(8) 0.0351(7) -0.0100(6) -0.0075(6) -0.0160(7)
C8 0.0383(7) 0.0415(7) 0.0330(6) -0.0157(5) -0.0016(5) -0.0161(6)
C9 0.0339(6) 0.0384(7) 0.0318(6) -0.0159(5) 0.0013(5) -0.0160(5)
C10 0.0384(7) 0.0371(7) 0.0290(6) -0.0158(5) 0.0036(5) -0.0192(5)
C11 0.0409(7) 0.0394(7) 0.0323(6) -0.0194(5) 0.0034(5) -0.0205(6)
C12 0.0383(7) 0.0471(8) 0.0330(6) -0.0192(6) 0.0023(5) -0.0212(6)
C13 0.0416(7) 0.0389(7) 0.0323(6) -0.0192(5) 0.0045(5) -0.0165(6)
C14 0.0344(6) 0.0377(7) 0.0317(6) -0.0145(5) 0.0002(5) -0.0134(5)
C15 0.0365(7) 0.0485(8) 0.0326(6) -0.0165(6) 0.0027(5) -0.0148(6)
C16 0.0373(7) 0.0575(9) 0.0424(7) -0.0160(7) 0.0064(6) -0.0248(7)
C17 0.0442(8) 0.0544(9) 0.0440(8) -0.0179(7) 0.0010(6) -0.0279(7)
C18 0.0401(7) 0.0446(7) 0.0336(6) -0.0163(5) -0.0009(5) -0.0196(6)
C19 0.0351(6) 0.0385(7) 0.0296(6) -0.0123(5) -0.0006(5) -0.0150(5)
C20 0.0446(7) 0.0422(7) 0.0312(6) -0.0138(5) -0.0024(5) -0.0206(6)
C21 0.0651(10) 0.0491(8) 0.0279(6) -0.0121(6) -0.0015(6) -0.0263(7)
C22 0.0469(8) 0.0579(9) 0.0385(7) -0.0245(7) 0.0054(6) -0.0193(7)
C23 0.0551(10) 0.0963(16) 0.0571(10) -0.0241(10) 0.0120(8) -0.0404(11)
C24 0.0544(9) 0.0482(8) 0.0458(8) -0.0228(6) 0.0050(6) -0.0308(7)
C25 0.0484(8) 0.0419(8) 0.0469(8) -0.0215(7) 0.0037(6) -0.0159(6)
C26 0.0728(12) 0.0406(9) 0.0574(10) -0.0101(7) -0.0041(9) -0.0140(8)

loop_
_atom_type_symbol
_atom_type_description
_atom_type_scat_dispersion_real
_atom_type_scat_dispersion_imag
_atom_type_scat_source
C C 0.0033 0.0016 'International Tables Vol C Tables 4.2.6.8 and 6.1.1.4'
H H 0.0000 0.0000 'International Tables Vol C Tables 4.2.6.8 and 6.1.1.4'
O O 0.0106 0.0060 'International Tables Vol C Tables 4.2.6.8 and 6.1.1.4'

loop_
_geom_angle_atom_site_label_1
_geom_angle_atom_site_label_2
_geom_angle_atom_site_label_3
_geom_angle
_geom_angle_site_symmetry_1
_geom_angle_site_symmetry_3
_geom_angle_publ_flag
C19 C1 C10 105.52(10) . . ?
C19 C1 C2 104.03(10) . . ?
C10 C1 C2 116.66(11) . . ?
C21 C2 C20 108.80(11) . . ?
C21 C2 C1 112.26(11) . . ?
C20 C2 C1 103.58(10) . . ?
C21 C2 C3 110.73(11) . . ?
C20 C2 C3 108.37(11) . . ?
C1 C2 C3 112.73(10) . . ?
O4 C3 C22 110.12(11) . . ?
O4 C3 C4 107.58(12) . . ?
C22 C3 C4 108.47(11) . . ?
O4 C3 C2 111.84(11) . . ?
C22 C3 C2 109.70(12) . . ?
C4 C3 C2 109.05(10) . . ?
C5 C4 C9 118.12(12) . . ?
C5 C4 C3 125.75(12) . . ?
C9 C4 C3 116.11(12) . . ?
C4 C5 C6 120.61(13) . . ?
C7 C6 C5 121.19(15) . . ?
C6 C7 C8 117.83(13) . . ?
C9 C8 C7 120.73(12) . . ?
C9 C8 C12 108.02(12) . . ?
C7 C8 C12 131.23(12) . . ?
C8 C9 C4 121.45(13) . . ?
C8 C9 C10 114.39(11) . . ?
C4 C9 C10 123.76(11) . . ?
C9 C10 C1 105.47(10) . . ?
C9 C10 C11 103.86(10) . . ?
C1 C10 C11 117.12(10) . . ?
C24 C11 C12 108.89(11) . . ?
C24 C11 C10 111.67(11) . . ?
C12 C11 C10 103.65(10) . . ?
C24 C11 C13 110.82(11) . . ?
C12 C11 C13 108.79(10) . . ?
C10 C11 C13 112.70(10) . . ?
O1 C12 C8 125.78(14) . . ?
O1 C12 C11 125.05(13) . . ?
C8 C12 C11 109.05(10) . . ?
O2 C13 C25 110.73(11) . . ?
O2 C13 C14 107.25(11) . . ?
C25 C13 C14 108.32(11) . . ?
O2 C13 C11 111.87(11) . . ?
C25 C13 C11 109.02(11) . . ?
C14 C13 C11 109.58(10) . . ?
C15 C14 C19 117.79(12) . . ?
C15 C14 C13 125.67(11) . . ?
C19 C14 C13 116.50(12) . . ?
C14 C15 C16 120.38(12) . . ?
C17 C16 C15 121.77(13) . . ?
C16 C17 C18 117.35(13) . . ?
C19 C18 C17 121.05(12) . . ?
C19 C18 C20 107.99(12) . . ?
C17 C18 C20 130.89(12) . . ?
C18 C19 C14 121.56(13) . . ?
C18 C19 C1 114.44(11) . . ?
C14 C19 C1 123.59(11) . . ?
O3 C20 C18 125.69(13) . . ?
O3 C20 C2 125.04(12) . . ?
C18 C20 C2 109.19(10) . . ?
C23 C22 C3 176.69(19) . . ?
C26 C25 C13 179.24(15) . . ?

loop_
_geom_bond_atom_site_label_1
_geom_bond_atom_site_label_2
_geom_bond_distance
_geom_bond_site_symmetry_2
_geom_bond_publ_flag
O1 C12 1.2180(15) . ?
O2 C13 1.4181(15) . ?
O3 C20 1.2164(15) . ?
O4 C3 1.4141(15) . ?
C1 C19 1.4964(18) . ?
C1 C10 1.5488(18) . ?
C1 C2 1.5753(15) . ?
C2 C21 1.5317(19) . ?
C2 C20 1.5524(19) . ?
C2 C3 1.590(2) . ?
C3 C22 1.483(2) . ?
C3 C4 1.5202(19) . ?
C4 C5 1.381(2) . ?
C4 C9 1.3871(16) . ?
C5 C6 1.401(2) . ?
C6 C7 1.384(2) . ?
C7 C8 1.395(2) . ?
C8 C9 1.3828(18) . ?
C8 C12 1.4702(18) . ?
C9 C10 1.4945(19) . ?
C10 C11 1.5742(15) . ?
C11 C24 1.5341(18) . ?
C11 C12 1.550(2) . ?
C11 C13 1.5930(19) . ?
C13 C25 1.475(2) . ?
C13 C14 1.5225(18) . ?
C14 C15 1.3873(19) . ?
C14 C19 1.3915(16) . ?
C15 C16 1.399(2) . ?
C16 C17 1.386(2) . ?
C17 C18 1.393(2) . ?
C18 C19 1.3827(18) . ?
C18 C20 1.4741(18) . ?
C22 C23 1.176(2) . ?
C25 C26 1.182(2) . ?
